data_4075908
loop_
_publ_author_name
'Gareau, Daniel'
'Sui-Seng, Christine'
'Groux, Laurent F.'
'Brisse, Fran\,cois'
'Zargarian, Davit'

_publ_section_title
;
 Indenyl-Nickel Complexes Bearing a Pendant, Hemilabile Olefin
 Ligand:&#x00A0; Preparation, Characterization, and Catalytic Activities
;
_journal_issue 16
_journal_name_full Organometallics
_journal_page_first 4003
_journal_paper_doi 10.1021/om050285u
_journal_volume 24
_journal_year 2005
_chemical_compound_source 'Synthesized by the authors. See text'
_chemical_formula_sum 'C31 H28 Cl Ni P'
_chemical_formula_weight 525.66
_chemical_name_systematic
;
 ?
;
_space_group_IT_number 2
_symmetry_cell_setting triclinic
_symmetry_space_group_name_Hall '-P 1'
_symmetry_space_group_name_H-M 'P -1'
_atom_sites_solution_hydrogens geom
_atom_sites_solution_primary direct
_atom_sites_solution_secondary difmap
_audit_creation_method SHELXL-97
_cell_angle_alpha 90.512(1)
_cell_angle_beta 106.265(1)
_cell_angle_gamma 113.833(1)
_cell_formula_units_Z 2
_cell_length_a 9.1559(1)
_cell_length_b 10.4614(2)
_cell_length_c 15.5498(2)
_cell_measurement_reflns_used 6504
_cell_measurement_temperature 223(2)
_cell_measurement_theta_max 72.92
_cell_measurement_theta_min 4.67
_cell_volume 1295.17(4)
_computing_cell_refinement 'SMART (Bruker, 1999)'
_computing_data_collection 'SAINT (Bruker, 1999)'
_computing_data_reduction 'SAINT (Bruker, 1999)'
_computing_molecular_graphics 'XP (Bruker, 1999)'
_computing_publication_material 'UdMX (local program)'
_computing_structure_refinement 'SHELXL97 (Sheldrick, 1997)'
_computing_structure_solution 'SHELXS97 (Sheldrick, 1997)'
_diffrn_ambient_temperature 223(2)
_diffrn_detector_area_resol_mean 5.5
_diffrn_measured_fraction_theta_full 0.953
_diffrn_measured_fraction_theta_max 0.953
_diffrn_measurement_device_type 'Bruker AXS Smart 2K/Platform'
_diffrn_measurement_method \w
_diffrn_radiation_monochromator graphite
_diffrn_radiation_source 'Sealed Tube'
_diffrn_radiation_type CuK\a
_diffrn_radiation_wavelength 1.54178
_diffrn_reflns_av_R_equivalents 0.028
_diffrn_reflns_av_sigmaI/netI 0.0274
_diffrn_reflns_limit_h_max 11
_diffrn_reflns_limit_h_min -11
_diffrn_reflns_limit_k_max 12
_diffrn_reflns_limit_k_min -12
_diffrn_reflns_limit_l_max 19
_diffrn_reflns_limit_l_min -19
_diffrn_reflns_number 15611
_diffrn_reflns_theta_full 72.91
_diffrn_reflns_theta_max 72.91
_diffrn_reflns_theta_min 2.99
_diffrn_standards_decay_% -0.23
_diffrn_standards_number 120
_exptl_absorpt_coefficient_mu 2.731
_exptl_absorpt_correction_T_max 0.7300
_exptl_absorpt_correction_T_min 0.4100
_exptl_absorpt_correction_type multi-scan
_exptl_absorpt_process_details 'Sadabs (Sheldrick,1996)'
_exptl_crystal_colour red
_exptl_crystal_density_diffrn 1.348
_exptl_crystal_density_meas ?
_exptl_crystal_density_method 'not measured'
_exptl_crystal_description block
_exptl_crystal_F_000 548
_exptl_crystal_size_max 0.30
_exptl_crystal_size_mid 0.30
_exptl_crystal_size_min 0.16
_refine_diff_density_max 0.374
_refine_diff_density_min -0.359
_refine_diff_density_rms 0.069
_refine_ls_extinction_method none
_refine_ls_goodness_of_fit_ref 1.120
_refine_ls_hydrogen_treatment constr
_refine_ls_matrix_type full
_refine_ls_number_parameters 307
_refine_ls_number_reflns 4932
_refine_ls_number_restraints 0
_refine_ls_restrained_S_all 1.120
_refine_ls_R_factor_all 0.0428
_refine_ls_R_factor_gt 0.0388
_refine_ls_shift/su_max 0.001
_refine_ls_shift/su_mean 0.000
_refine_ls_structure_factor_coef Fsqd
_refine_ls_weighting_details 'calc w=1/[\s^2^(Fo^2^)+(0.0775P)^2^+0.2023P] where P=(Fo^2^+2Fc^2^)/3'
_refine_ls_weighting_scheme calc
_refine_ls_wR_factor_gt 0.1072
_refine_ls_wR_factor_ref 0.1210
_reflns_number_gt 4423
_reflns_number_total 4932
_reflns_threshold_expression >2sigma(I)
_cod_data_source_file om050285usi20050413_010810.cif
_cod_data_source_block susen4
_cod_depositor_comments
;
The following automatic conversions were performed:
'_atom_site_symetry_multiplicity' tag replaced with
'_atom_site_symmetry_multiplicity'.

Automatic conversion script
Id: cif_correct_tags 1440 2010-10-19 06:21:57Z saulius 

The following automatic conversions were performed:

'_symmetry_cell_setting' value 'Triclinic' changed to 'triclinic'
according to /home/saulius/struct/CIF-dictionaries/cif_core.dic
dictionary named 'cif_core.dic' version 2.4.1 from
2010-06-29.

'_geom_bond_publ_flag' value 'Y' changed to 'y'
according to /home/saulius/struct/CIF-dictionaries/cif_core.dic
dictionary named 'cif_core.dic' version 2.4.1 from 2010-06-29 (42
times).

'_geom_angle_publ_flag' value 'Y' changed to 'y' according
to /home/saulius/struct/CIF-dictionaries/cif_core.dic dictionary
named 'cif_core.dic' version 2.4.1 from 2010-06-29 (82
times).

'_geom_torsion_publ_flag' value 'Y' changed to 'y' according
to /home/saulius/struct/CIF-dictionaries/cif_core.dic dictionary
named 'cif_core.dic' version 2.4.1 from 2010-06-29 (171 time).

Automatic conversion script
Id: cif_fix_values 1715 2011-07-08 13:25:40Z adriana 

The following automatic conversions were performed:

'_exptl_crystal_density_meas' value 'none' was changed to '?' - the
value is perceived as not measured.

Automatic conversion script
Id: cif_fix_values 3008 2015-01-20 13:52:24Z robertas 
;
_cod_original_cell_volume 1295.17(3)
_cod_original_sg_symbol_H-M P-1
_cod_database_code 4075908

loop_
_symmetry_equiv_pos_as_xyz
'x, y, z'
'-x, -y, -z'

loop_
_atom_site_label
_atom_site_type_symbol
_atom_site_fract_x
_atom_site_fract_y
_atom_site_fract_z
_atom_site_U_iso_or_equiv
_atom_site_adp_type
_atom_site_occupancy
_atom_site_symmetry_multiplicity
_atom_site_calc_flag
_atom_site_refinement_flags
Ni Ni 0.60615(4) 0.46686(3) 0.21666(2) 0.03256(12) Uani 1 1 d .
Cl Cl 0.38653(6) 0.45945(6) 0.24971(4) 0.04461(15) Uani 1 1 d .
P P 0.78512(5) 0.67327(5) 0.29107(3) 0.02779(13) Uani 1 1 d .
C1 C 0.4772(3) 0.2708(2) 0.12940(13) 0.0382(4) Uani 1 1 d .
C2 C 0.5959(3) 0.3739(2) 0.09542(15) 0.0420(5) Uani 1 1 d .
H2 H 0.5716 0.4072 0.0359 0.050 Uiso 1 1 calc R
C3 C 0.7568(3) 0.4185(2) 0.16092(16) 0.0449(5) Uani 1 1 d .
H3 H 0.8634 0.4878 0.1538 0.054 Uiso 1 1 calc R
C3A C 0.7441(3) 0.3242(2) 0.22919(16) 0.0442(5) Uani 1 1 d .
C4 C 0.8640(4) 0.3132(3) 0.30354(19) 0.0588(7) Uani 1 1 d .
H4 H 0.9784 0.3745 0.3172 0.071 Uiso 1 1 calc R
C5 C 0.8100(4) 0.2102(3) 0.3562(2) 0.0680(8) Uani 1 1 d .
H5 H 0.8894 0.1991 0.4052 0.082 Uiso 1 1 calc R
C6 C 0.6401(5) 0.1218(3) 0.33857(19) 0.0674(8) Uani 1 1 d .
H6 H 0.6075 0.0532 0.3764 0.081 Uiso 1 1 calc R
C7 C 0.5179(3) 0.1329(2) 0.26626(17) 0.0514(6) Uani 1 1 d .
H7 H 0.4033 0.0747 0.2557 0.062 Uiso 1 1 calc R
C7A C 0.5705(3) 0.2329(2) 0.20982(14) 0.0413(5) Uani 1 1 d .
C8 C 0.2913(3) 0.2004(2) 0.08628(15) 0.0450(5) Uani 1 1 d .
H8A H 0.2371 0.1841 0.1338 0.054 Uiso 1 1 calc R
H8B H 0.2611 0.1081 0.0538 0.054 Uiso 1 1 calc R
C9 C 0.2231(3) 0.2849(3) 0.02061(16) 0.0526(6) Uani 1 1 d .
H9A H 0.2656 0.3812 0.0508 0.063 Uiso 1 1 calc R
H9B H 0.2656 0.2904 -0.0311 0.063 Uiso 1 1 calc R
C10 C 0.0374(4) 0.2239(4) -0.0130(2) 0.0849(11) Uani 1 1 d .
H10 H -0.0197 0.1320 -0.0448 0.102 Uiso 1 1 calc R
C11 C -0.0523(5) 0.2880(7) -0.0018(3) 0.134(2) Uani 1 1 d .
H11A H 0.0004 0.3800 0.0297 0.160 Uiso 1 1 calc R
H11B H -0.1700 0.2424 -0.0251 0.160 Uiso 1 1 calc R
C21 C 0.7668(2) 0.8137(2) 0.22671(12) 0.0324(4) Uani 1 1 d .
C22 C 0.9019(3) 0.9439(2) 0.23478(14) 0.0411(5) Uani 1 1 d .
H22 H 1.0084 0.9621 0.2749 0.049 Uiso 1 1 calc R
C23 C 0.8790(4) 1.0464(2) 0.18362(17) 0.0515(6) Uani 1 1 d .
H23 H 0.9704 1.1338 0.1889 0.062 Uiso 1 1 calc R
C24 C 0.7230(4) 1.0207(3) 0.12517(17) 0.0553(6) Uani 1 1 d .
H24 H 0.7081 1.0903 0.0907 0.066 Uiso 1 1 calc R
C25 C 0.5890(3) 0.8930(3) 0.11723(16) 0.0545(6) Uani 1 1 d .
H25 H 0.4826 0.8762 0.0776 0.065 Uiso 1 1 calc R
C26 C 0.6098(3) 0.7886(2) 0.16739(14) 0.0416(5) Uani 1 1 d .
H26 H 0.5179 0.7013 0.1612 0.050 Uiso 1 1 calc R
C31 C 1.0067(2) 0.70761(19) 0.32015(14) 0.0335(4) Uani 1 1 d .
C32 C 1.0935(3) 0.6947(2) 0.40595(16) 0.0447(5) Uani 1 1 d .
H32 H 1.0412 0.6756 0.4514 0.054 Uiso 1 1 calc R
C33 C 1.2581(3) 0.7099(3) 0.4247(2) 0.0593(7) Uani 1 1 d .
H33 H 1.3172 0.7026 0.4832 0.071 Uiso 1 1 calc R
C34 C 1.3340(3) 0.7353(3) 0.3586(2) 0.0650(8) Uani 1 1 d .
H34 H 1.4445 0.7441 0.3715 0.078 Uiso 1 1 calc R
C35 C 1.2494(3) 0.7479(3) 0.2734(2) 0.0588(7) Uani 1 1 d .
H35 H 1.3025 0.7659 0.2283 0.071 Uiso 1 1 calc R
C36 C 1.0850(3) 0.7343(2) 0.25344(17) 0.0447(5) Uani 1 1 d .
H36 H 1.0274 0.7431 0.1950 0.054 Uiso 1 1 calc R
C41 C 0.7632(2) 0.7150(2) 0.39956(12) 0.0298(4) Uani 1 1 d .
C42 C 0.7966(2) 0.8508(2) 0.43294(13) 0.0348(4) Uani 1 1 d .
H42 H 0.8305 0.9247 0.3987 0.042 Uiso 1 1 calc R
C43 C 0.7803(3) 0.8781(2) 0.51634(15) 0.0453(5) Uani 1 1 d .
H43 H 0.8019 0.9701 0.5382 0.054 Uiso 1 1 calc R
C44 C 0.7322(3) 0.7699(3) 0.56743(14) 0.0463(5) Uani 1 1 d .
H44 H 0.7214 0.7884 0.6240 0.056 Uiso 1 1 calc R
C45 C 0.7002(3) 0.6346(2) 0.53533(14) 0.0457(5) Uani 1 1 d .
H45 H 0.6694 0.5615 0.5705 0.055 Uiso 1 1 calc R
C46 C 0.7136(3) 0.6067(2) 0.45139(14) 0.0394(4) Uani 1 1 d .
H46 H 0.6890 0.5141 0.4291 0.047 Uiso 1 1 calc R

loop_
_atom_site_aniso_label
_atom_site_aniso_U_11
_atom_site_aniso_U_22
_atom_site_aniso_U_33
_atom_site_aniso_U_23
_atom_site_aniso_U_13
_atom_site_aniso_U_12
Ni 0.0334(2) 0.02735(19) 0.0378(2) 0.00055(14) 0.01554(15) 0.01071(15)
Cl 0.0375(3) 0.0480(3) 0.0499(3) -0.0016(2) 0.0206(2) 0.0151(2)
P 0.0286(2) 0.0254(2) 0.0322(2) 0.00471(17) 0.01279(18) 0.01210(19)
C1 0.0475(11) 0.0284(9) 0.0371(10) -0.0012(8) 0.0153(9) 0.0132(9)
C2 0.0487(12) 0.0369(10) 0.0406(10) -0.0009(9) 0.0229(9) 0.0125(10)
C3 0.0441(12) 0.0375(11) 0.0562(12) -0.0040(10) 0.0263(10) 0.0134(10)
C3A 0.0463(12) 0.0342(10) 0.0542(12) -0.0076(9) 0.0139(10) 0.0204(10)
C4 0.0580(15) 0.0532(15) 0.0661(15) -0.0142(12) 0.0041(12) 0.0347(13)
C5 0.084(2) 0.0610(17) 0.0617(16) -0.0040(13) 0.0004(14) 0.0486(17)
C6 0.106(2) 0.0542(15) 0.0575(15) 0.0157(12) 0.0231(15) 0.0507(18)
C7 0.0645(15) 0.0348(11) 0.0560(13) 0.0067(10) 0.0206(12) 0.0207(11)
C7A 0.0533(12) 0.0321(10) 0.0444(11) 0.0013(8) 0.0177(9) 0.0224(10)
C8 0.0456(12) 0.0361(11) 0.0431(11) -0.0002(9) 0.0143(9) 0.0071(10)
C9 0.0515(13) 0.0616(15) 0.0401(11) 0.0096(11) 0.0184(10) 0.0166(12)
C10 0.0536(16) 0.110(3) 0.0680(18) 0.0425(19) 0.0116(14) 0.0163(18)
C11 0.079(2) 0.218(6) 0.148(4) 0.119(4) 0.064(3) 0.086(3)
C21 0.0400(10) 0.0319(9) 0.0326(8) 0.0065(7) 0.0169(8) 0.0184(8)
C22 0.0501(12) 0.0322(10) 0.0445(11) 0.0087(9) 0.0206(9) 0.0169(10)
C23 0.0746(16) 0.0366(11) 0.0586(14) 0.0186(10) 0.0396(13) 0.0256(12)
C24 0.0877(19) 0.0571(14) 0.0517(13) 0.0260(11) 0.0379(13) 0.0494(15)
C25 0.0634(15) 0.0674(16) 0.0484(12) 0.0183(11) 0.0165(11) 0.0434(14)
C26 0.0429(11) 0.0465(12) 0.0423(10) 0.0102(9) 0.0150(9) 0.0243(10)
C31 0.0287(9) 0.0276(9) 0.0457(10) 0.0030(8) 0.0127(8) 0.0127(8)
C32 0.0403(11) 0.0455(12) 0.0508(12) 0.0048(10) 0.0103(9) 0.0232(10)
C33 0.0424(13) 0.0614(16) 0.0715(16) -0.0009(13) 0.0020(12) 0.0298(13)
C34 0.0321(11) 0.0599(16) 0.102(2) -0.0091(15) 0.0143(13) 0.0237(12)
C35 0.0390(12) 0.0533(14) 0.0883(19) -0.0004(13) 0.0343(13) 0.0144(11)
C36 0.0373(11) 0.0415(11) 0.0583(13) 0.0062(10) 0.0227(10) 0.0144(10)
C41 0.0264(8) 0.0325(9) 0.0314(8) 0.0043(7) 0.0109(7) 0.0123(8)
C42 0.0354(9) 0.0328(10) 0.0372(9) 0.0044(8) 0.0134(8) 0.0139(8)
C43 0.0478(12) 0.0449(12) 0.0434(11) -0.0035(9) 0.0157(9) 0.0190(11)
C44 0.0408(11) 0.0593(14) 0.0345(10) -0.0007(10) 0.0154(9) 0.0147(11)
C45 0.0431(11) 0.0476(12) 0.0378(10) 0.0113(9) 0.0175(9) 0.0075(10)
C46 0.0408(11) 0.0322(10) 0.0406(10) 0.0056(8) 0.0161(9) 0.0085(9)

loop_
_atom_type_symbol
_atom_type_description
_atom_type_scat_dispersion_real
_atom_type_scat_dispersion_imag
_atom_type_scat_source
C C 0.0181 0.0091 'International Tables Vol C Tables 4.2.6.8 and 6.1.1.4'
H H 0.0000 0.0000 'International Tables Vol C Tables 4.2.6.8 and 6.1.1.4'
P P 0.2955 0.4335 'International Tables Vol C Tables 4.2.6.8 and 6.1.1.4'
Cl Cl 0.3639 0.7018 'International Tables Vol C Tables 4.2.6.8 and 6.1.1.4'
Ni Ni -3.0029 0.5091 'International Tables Vol C Tables 4.2.6.8 and 6.1.1.4'

loop_
_geom_angle_atom_site_label_1
_geom_angle_atom_site_label_2
_geom_angle_atom_site_label_3
_geom_angle
_geom_angle_publ_flag
C3 NI C2 40.47(9) y
C3 NI C1 66.87(9) y
C2 NI C1 39.37(8) y
C3 NI P 99.51(7) y
C2 NI P 127.87(6) y
C1 NI P 166.10(6) y
C3 NI CL 162.42(7) y
C2 NI CL 124.17(7) y
C1 NI CL 95.59(6) y
P NI CL 97.94(2) y
C3 NI C3A 38.66(9) y
C2 NI C3A 64.40(9) y
C1 NI C3A 63.61(8) y
P NI C3A 107.88(6) y
CL NI C3A 135.40(7) y
C3 NI C7A 63.45(8) y
C2 NI C7A 63.31(8) y
C1 NI C7A 37.89(8) y
P NI C7A 139.55(6) y
CL NI C7A 103.74(6) y
C3A NI C7A 35.88(8) y
C21 P C41 105.01(8) y
C21 P C31 104.94(9) y
C41 P C31 103.11(9) y
C21 P NI 111.19(7) y
C41 P NI 115.50(6) y
C31 P NI 115.94(6) y
C2 C1 C7A 107.6(2) y
C2 C1 C8 126.90(19) y
C7A C1 C8 125.18(19) y
C2 C1 NI 68.19(11) y
C7A C1 NI 78.55(12) y
C8 C1 NI 124.02(15) y
C1 C2 C3 107.93(19) y
C1 C2 NI 72.43(11) y
C3 C2 NI 68.22(12) y
C1 C2 H2 126 ?
C3 C2 H2 126 ?
NI C2 H2 126 ?
C2 C3 C3A 108.60(19) y
C2 C3 NI 71.31(12) y
C3A C3 NI 80.32(13) y
C2 C3 H3 125 ?
C3A C3 H3 125 ?
NI C3 H3 125 ?
C4 C3A C7A 120.7(2) y
C4 C3A C3 132.4(2) y
C7A C3A C3 106.79(19) y
C4 C3A NI 129.86(16) y
C7A C3A NI 73.59(12) y
C3 C3A NI 61.02(11) y
C5 C4 C3A 118.1(3) y
C5 C4 H4 120.9 ?
C3A C4 H4 120.9 ?
C4 C5 C6 121.5(3) y
C4 C5 H5 119.2 ?
C6 C5 H5 119.2 ?
C7 C6 C5 121.5(3) y
C7 C6 H6 119.3 ?
C5 C6 H6 119.3 ?
C6 C7 C7A 117.9(3) y
C6 C7 H7 121 ?
C7A C7 H7 121 ?
C7 C7A C3A 120.1(2) y
C7 C7A C1 131.8(2) y
C3A C7A C1 108.00(19) y
C7 C7A NI 130.13(15) y
C3A C7A NI 70.53(11) y
C1 C7A NI 63.56(10) y
C1 C8 C9 113.67(19) y
C1 C8 H8A 108.8 ?
C9 C8 H8A 108.8 ?
C1 C8 H8B 108.8 ?
C9 C8 H8B 108.8 ?
H8A C8 H8B 107.7 ?
C10 C9 C8 113.5(2) y
C10 C9 H9A 108.9 ?
C8 C9 H9A 108.9 ?
C10 C9 H9B 108.9 ?
C8 C9 H9B 108.9 ?
H9A C9 H9B 107.7 ?
C11 C10 C9 124.8(4) y
C11 C10 H10 117.6 ?
C9 C10 H10 117.6 ?
C10 C11 H11A 120 ?
C10 C11 H11B 120 ?
H11A C11 H11B 120 ?
C26 C21 C22 119.19(18) y
C26 C21 P 117.73(15) y
C22 C21 P 123.08(15) y
C23 C22 C21 120.1(2) y
C23 C22 H22 120 ?
C21 C22 H22 120 ?
C24 C23 C22 120.3(2) y
C24 C23 H23 119.9 ?
C22 C23 H23 119.9 ?
C25 C24 C23 120.0(2) y
C25 C24 H24 120 ?
C23 C24 H24 120 ?
C24 C25 C26 120.5(2) y
C24 C25 H25 119.7 ?
C26 C25 H25 119.7 ?
C21 C26 C25 119.9(2) y
C21 C26 H26 120 ?
C25 C26 H26 120 ?
C32 C31 C36 119.30(19) y
C32 C31 P 120.85(16) y
C36 C31 P 119.59(16) y
C31 C32 C33 120.1(2) y
C31 C32 H32 120 ?
C33 C32 H32 120 ?
C34 C33 C32 120.3(2) y
C34 C33 H33 119.8 ?
C32 C33 H33 119.8 ?
C33 C34 C35 120.2(2) y
C33 C34 H34 119.9 ?
C35 C34 H34 119.9 ?
C34 C35 C36 120.3(2) y
C34 C35 H35 119.8 ?
C36 C35 H35 119.8 ?
C31 C36 C35 119.8(2) y
C31 C36 H36 120.1 ?
C35 C36 H36 120.1 ?
C42 C41 C46 118.94(17) y
C42 C41 P 122.40(14) y
C46 C41 P 118.65(14) y
C43 C42 C41 120.50(19) y
C43 C42 H42 119.8 ?
C41 C42 H42 119.8 ?
C44 C43 C42 120.0(2) y
C44 C43 H43 120 ?
C42 C43 H43 120 ?
C45 C44 C43 120.07(19) y
C45 C44 H44 120 ?
C43 C44 H44 120 ?
C44 C45 C46 120.0(2) y
C44 C45 H45 120 ?
C46 C45 H45 120 ?
C45 C46 C41 120.51(19) y
C45 C46 H46 119.7 ?
C41 C46 H46 119.7 ?

loop_
_geom_bond_atom_site_label_1
_geom_bond_atom_site_label_2
_geom_bond_distance
_geom_bond_publ_flag
Ni C3 2.034(2) y
Ni C2 2.075(2) y
Ni C1 2.1302(19) y
Ni P 2.1727(5) y
Ni Cl 2.1835(6) y
Ni C3a 2.292(2) y
Ni C7a 2.332(2) y
P C21 1.8218(19) y
P C41 1.8231(18) y
P C31 1.8282(19) y
C1 C2 1.417(3) y
C1 C7a 1.461(3) y
C1 C8 1.493(3) y
C2 C3 1.421(3) y
C2 H2 0.99 ?
C3 C3a 1.452(3) y
C3 H3 0.99 ?
C3a C4 1.395(3) y
C3a C7a 1.425(3) y
C4 C5 1.374(5) y
C4 H4 0.94 ?
C5 C6 1.394(5) y
C5 H5 0.94 ?
C6 C7 1.390(4) y
C6 H6 0.94 ?
C7 C7a 1.394(3) y
C7 H7 0.94 ?
C8 C9 1.523(3) y
C8 H8a 0.98 ?
C8 H8b 0.98 ?
C9 C10 1.480(4) y
C9 H9a 0.98 ?
C9 H9b 0.98 ?
C10 C11 1.294(6) y
C10 H10 0.94 ?
C11 H11a 0.94 ?
C11 H11b 0.94 ?
C21 C26 1.390(3) y
C21 C22 1.396(3) y
C22 C23 1.390(3) y
C22 H22 0.94 ?
C23 C24 1.377(4) y
C23 H23 0.94 ?
C24 C25 1.375(4) y
C24 H24 0.94 ?
C25 C26 1.392(3) y
C25 H25 0.94 ?
C26 H26 0.94 ?
C31 C32 1.388(3) y
C31 C36 1.389(3) y
C32 C33 1.393(3) y
C32 H32 0.94 ?
C33 C34 1.366(4) y
C33 H33 0.94 ?
C34 C35 1.373(4) y
C34 H34 0.94 ?
C35 C36 1.395(3) y
C35 H35 0.94 ?
C36 H36 0.94 ?
C41 C42 1.389(3) y
C41 C46 1.394(3) y
C42 C43 1.386(3) y
C42 H42 0.94 ?
C43 C44 1.385(3) y
C43 H43 0.94 ?
C44 C45 1.381(3) y
C44 H44 0.94 ?
C45 C46 1.384(3) y
C45 H45 0.94 ?
C46 H46 0.94 ?

loop_
_geom_torsion_atom_site_label_1
_geom_torsion_atom_site_label_2
_geom_torsion_atom_site_label_3
_geom_torsion_atom_site_label_4
_geom_torsion
_geom_torsion_publ_flag
C3 NI P C21 96.51(9) y
C2 NI P C21 64.38(11) y
C1 NI P C21 85.3(3) y
CL NI P C21 -81.39(7) y
C3A NI P C21 135.45(9) y
C7A NI P C21 156.39(10) y
C3 NI P C41 -143.98(9) y
C2 NI P C41 -176.12(10) y
C1 NI P C41 -155.2(2) y
CL NI P C41 38.12(7) y
C3A NI P C41 -105.04(9) y
C7A NI P C41 -84.11(11) y
C3 NI P C31 -23.22(10) y
C2 NI P C31 -55.36(11) y
C1 NI P C31 -34.4(3) y
CL NI P C31 158.88(7) y
C3A NI P C31 15.72(10) y
C7A NI P C31 36.65(12) y
C3 NI C1 C2 -38.42(14) y
P NI C1 C2 -26.4(3) y
CL NI C1 C2 140.37(13) y
C3A NI C1 C2 -81.03(14) y
C7A NI C1 C2 -114.39(19) y
C3 NI C1 C7A 75.97(14) y
C2 NI C1 C7A 114.39(19) y
P NI C1 C7A 88.0(3) y
CL NI C1 C7A -105.24(12) y
C3A NI C1 C7A 33.36(13) y
C3 NI C1 C8 -159.1(2) y
C2 NI C1 C8 -120.7(2) y
P NI C1 C8 -147.06(19) y
CL NI C1 C8 19.70(17) y
C3A NI C1 C8 158.3(2) y
C7A NI C1 C8 124.9(2) y
C7A C1 C2 C3 -10.2(2) y
C8 C1 C2 C3 176.18(19) y
NI C1 C2 C3 59.24(14) y
C7A C1 C2 NI -69.45(14) y
C8 C1 C2 NI 116.9(2) y
C3 NI C2 C1 118.30(19) y
P NI C2 C1 172.23(10) y
CL NI C2 C1 -50.10(15) y
C3A NI C2 C1 78.87(14) y
C7A NI C2 C1 38.76(12) y
C1 NI C2 C3 -118.30(19) y
P NI C2 C3 53.93(15) y
CL NI C2 C3 -168.40(11) y
C3A NI C2 C3 -39.43(13) y
C7A NI C2 C3 -79.55(14) y
C1 C2 C3 C3A 10.6(2) y
NI C2 C3 C3A 72.48(14) y
C1 C2 C3 NI -61.91(14) y
C1 NI C3 C2 37.40(12) y
P NI C3 C2 -139.69(12) y
CL NI C3 C2 33.4(3) y
C3A NI C3 C2 113.53(18) y
C7A NI C3 C2 79.16(13) y
C2 NI C3 C3A -113.53(18) y
C1 NI C3 C3A -76.13(13) y
P NI C3 C3A 106.78(12) y
CL NI C3 C3A -80.1(3) y
C7A NI C3 C3A -34.37(12) y
C2 C3 C3A C4 174.5(2) y
NI C3 C3A C4 -119.1(2) y
C2 C3 C3A C7A -6.7(2) y
NI C3 C3A C7A 59.70(14) y
C2 C3 C3A NI -66.40(14) y
C3 NI C3A C4 122.9(3) y
C2 NI C3A C4 164.2(3) y
C1 NI C3A C4 -151.8(3) y
P NI C3A C4 40.1(3) y
CL NI C3A C4 -82.2(3) y
C7A NI C3A C4 -116.6(3) y
C3 NI C3A C7A -120.49(18) y
C2 NI C3A C7A -79.20(14) y
C1 NI C3A C7A -35.18(12) y
P NI C3A C7A 156.70(11) y
CL NI C3A C7A 34.44(16) y
C2 NI C3A C3 41.29(13) y
C1 NI C3A C3 85.31(14) y
P NI C3A C3 -82.81(13) y
CL NI C3A C3 154.93(11) y
C7A NI C3A C3 120.49(18) y
C7A C3A C4 C5 1.3(3) y
C3 C3A C4 C5 180.0(2) y
NI C3A C4 C5 95.2(3) y
C3A C4 C5 C6 -2.3(4) y
C4 C5 C6 C7 0.8(4) y
C5 C6 C7 C7A 1.8(4) y
C6 C7 C7A C3A -2.7(3) y
C6 C7 C7A C1 179.7(2) y
C6 C7 C7A NI -91.9(3) y
C4 C3A C7A C7 1.2(3) y
C3 C3A C7A C7 -177.75(19) y
NI C3A C7A C7 -125.82(19) y
C4 C3A C7A C1 179.34(18) y
C3 C3A C7A C1 0.4(2) y
NI C3A C7A C1 52.31(13) y
C4 C3A C7A NI 127.0(2) y
C3 C3A C7A NI -51.94(13) y
C2 C1 C7A C7 -176.1(2) y
C8 C1 C7A C7 -2.4(4) y
NI C1 C7A C7 121.4(2) y
C2 C1 C7A C3A 6.1(2) y
C8 C1 C7A C3A 179.81(19) y
NI C1 C7A C3A -56.43(14) y
C2 C1 C7A NI 62.50(13) y
C8 C1 C7A NI -123.8(2) y
C3 NI C7A C7 150.5(3) y
C2 NI C7A C7 -164.0(3) y
C1 NI C7A C7 -123.7(3) y
P NI C7A C7 78.0(2) y
CL NI C7A C7 -42.4(2) y
C3A NI C7A C7 113.5(3) y
C3 NI C7A C3A 37.00(13) y
C2 NI C7A C3A 82.52(14) y
C1 NI C7A C3A 122.81(19) y
P NI C7A C3A -35.47(17) y
CL NI C7A C3A -155.87(12) y
C3 NI C7A C1 -85.81(14) y
C2 NI C7A C1 -40.29(13) y
P NI C7A C1 -158.28(10) y
CL NI C7A C1 81.32(12) y
C3A NI C7A C1 -122.81(19) y
C2 C1 C8 C9 -23.4(3) y
C7A C1 C8 C9 164.08(19) y
NI C1 C8 C9 63.5(2) y
C1 C8 C9 C10 -172.6(3) y
C8 C9 C10 C11 119.9(4) y
C41 P C21 C26 -95.56(16) y
C31 P C21 C26 156.11(16) y
NI P C21 C26 30.02(17) y
C41 P C21 C22 84.12(17) y
C31 P C21 C22 -24.21(18) y
NI P C21 C22 -150.30(15) y
C26 C21 C22 C23 -0.3(3) y
P C21 C22 C23 -179.96(16) y
C21 C22 C23 C24 0.4(3) y
C22 C23 C24 C25 0.0(4) y
C23 C24 C25 C26 -0.5(4) y
C22 C21 C26 C25 -0.2(3) y
P C21 C26 C25 179.48(17) y
C24 C25 C26 C21 0.6(4) y
C21 P C31 C32 137.55(17) y
C41 P C31 C32 27.84(19) y
NI P C31 C32 -99.38(17) y
C21 P C31 C36 -48.41(18) y
C41 P C31 C36 -158.12(16) y
NI P C31 C36 74.66(17) y
C36 C31 C32 C33 0.7(3) y
P C31 C32 C33 174.73(18) y
C31 C32 C33 C34 -1.1(4) y
C32 C33 C34 C35 0.9(4) y
C33 C34 C35 C36 -0.3(4) y
C32 C31 C36 C35 -0.1(3) y
P C31 C36 C35 -174.25(17) y
C34 C35 C36 C31 -0.1(4) y
C21 P C41 C42 -23.07(18) y
C31 P C41 C42 86.59(17) y
NI P C41 C42 -145.91(14) y
C21 P C41 C46 157.95(16) y
C31 P C41 C46 -92.39(16) y
NI P C41 C46 35.10(17) y
C46 C41 C42 C43 -0.2(3) y
P C41 C42 C43 -179.19(16) y
C41 C42 C43 C44 0.7(3) y
C42 C43 C44 C45 -0.1(3) y
C43 C44 C45 C46 -1.0(3) y
C44 C45 C46 C41 1.6(3) y
C42 C41 C46 C45 -0.9(3) y
P C41 C46 C45 178.08(16) y
